data_4079567
loop_
_publ_author_name
'Hu, Ting'
'Zhao, Liang'
'Mak, Thomas C. W.'

_publ_section_title
;
 Assembly of Silver-Organic Frameworks and Discrete Molecules Containing
 Embedded 1,3-Butadiyne-1,4-diide with Ancillary Heteroaromatic N-Donor
 Ligands
;
_journal_issue 21
_journal_name_full Organometallics
_journal_page_first 7539
_journal_paper_doi 10.1021/om300838r
_journal_volume 31
_journal_year 2012
_chemical_formula_sum 'C43 H29 Ag14 F30 N6 O26'
_chemical_formula_weight 3125.90
_chemical_name_systematic
; 
 ? 
;
_space_group_IT_number 2
_symmetry_cell_setting triclinic
_symmetry_space_group_name_Hall '-P 1'
_symmetry_space_group_name_H-M 'P -1'
_atom_sites_solution_hydrogens geom
_atom_sites_solution_primary direct
_atom_sites_solution_secondary difmap
_audit_creation_method SHELXL-97
_cell_angle_alpha 109.657(2)
_cell_angle_beta 92.874(2)
_cell_angle_gamma 98.726(2)
_cell_formula_units_Z 1
_cell_length_a 7.7662(8)
_cell_length_b 13.7809(13)
_cell_length_c 18.9613(18)
_cell_measurement_reflns_used 39471
_cell_measurement_temperature 293(2)
_cell_measurement_theta_max 55.744
_cell_measurement_theta_min 4.525
_cell_volume 1877.8(3)
_computing_cell_refinement SAINT(Bruker,2001)
_computing_data_collection APEX2(Bruker,2003)
_computing_data_reduction APEX2(Bruker,2003)
_computing_structure_refinement 'SHELXL-97 (Sheldrick, 1997)'
_computing_structure_solution 'SHELXS-97 (Sheldrick, 1990)'
_diffrn_ambient_temperature 293(2)
_diffrn_measured_fraction_theta_full 0.995
_diffrn_measured_fraction_theta_max 0.995
_diffrn_radiation_monochromator graphite
_diffrn_radiation_source 'fine-focus sealed tube'
_diffrn_radiation_type MoK\a
_diffrn_radiation_wavelength 0.71073
_diffrn_reflns_av_R_equivalents 0.0800
_diffrn_reflns_av_sigmaI/netI 0.0629
_diffrn_reflns_limit_h_max 10
_diffrn_reflns_limit_h_min -4
_diffrn_reflns_limit_k_max 18
_diffrn_reflns_limit_k_min -18
_diffrn_reflns_limit_l_max 24
_diffrn_reflns_limit_l_min -24
_diffrn_reflns_number 37741
_diffrn_reflns_theta_full 27.92
_diffrn_reflns_theta_max 27.92
_diffrn_reflns_theta_min 2.27
_exptl_absorpt_coefficient_mu 3.710
_exptl_absorpt_correction_T_max 0.5548
_exptl_absorpt_correction_T_min 0.5241
_exptl_absorpt_correction_type multi-scan
_exptl_absorpt_process_details SADABS
_exptl_crystal_colour yellow
_exptl_crystal_density_diffrn 2.764
_exptl_crystal_density_method 'not measured'
_exptl_crystal_description block
_exptl_crystal_F_000 1465
_exptl_crystal_size_max 0.25
_exptl_crystal_size_mid 0.18
_exptl_crystal_size_min 0.15
_refine_diff_density_max 3.650
_refine_diff_density_min -1.654
_refine_diff_density_rms 0.213
_refine_ls_extinction_method none
_refine_ls_goodness_of_fit_ref 0.959
_refine_ls_hydrogen_treatment constr
_refine_ls_matrix_type full
_refine_ls_number_parameters 562
_refine_ls_number_reflns 8937
_refine_ls_number_restraints 48
_refine_ls_restrained_S_all 0.956
_refine_ls_R_factor_all 0.0856
_refine_ls_R_factor_gt 0.0678
_refine_ls_shift/su_max 0.026
_refine_ls_shift/su_mean 0.001
_refine_ls_structure_factor_coef Fsqd
_refine_ls_weighting_details 'calc w=1/[\s^2^(Fo^2^)+(0.1220P)^2^+11.0886P] where P=(Fo^2^+2Fc^2^)/3'
_refine_ls_weighting_scheme calc
_refine_ls_wR_factor_gt 0.1837
_refine_ls_wR_factor_ref 0.2083
_reflns_number_gt 6788
_reflns_number_total 8937
_reflns_threshold_expression >2sigma(I)
_cod_data_source_file om300838r_si_002.cif
_cod_data_source_block 4
_cod_depositor_comments
;
The following automatic conversions were performed:

'_exptl_absorpt_correction_type' value 'Multi-scan' changed to
'multi-scan' according to
/home/saulius/struct/CIF-dictionaries/cif_core.dic dictionary named
'cif_core.dic' version 2.4.2 from 2011-04-26.

Automatic conversion script
Id: cif_fix_values 1891 2012-01-12 08:04:46Z andrius 
;
_cod_original_sg_symbol_H-M P-1
_cod_database_code 4079567

loop_
_symmetry_equiv_pos_as_xyz
'x, y, z'
'-x, -y, -z'

loop_
_atom_site_label
_atom_site_type_symbol
_atom_site_fract_x
_atom_site_fract_y
_atom_site_fract_z
_atom_site_U_iso_or_equiv
_atom_site_adp_type
_atom_site_occupancy
_atom_site_symmetry_multiplicity
_atom_site_calc_flag
_atom_site_refinement_flags
_atom_site_disorder_assembly
_atom_site_disorder_group
Ag1 Ag -0.2276(5) 0.4523(2) 0.60821(19) 0.0543(5) Uani 0.50 1 d P . .
Ag2 Ag 0.04348(12) 0.73424(6) 0.67153(4) 0.0694(2) Uani 1 1 d . . .
Ag3 Ag 0.11773(11) 0.56587(7) 0.71403(4) 0.0729(3) Uani 1 1 d . . .
Ag4 Ag 0.36991(9) 0.66439(5) 0.62256(4) 0.05094(18) Uani 1 1 d . . .
Ag5 Ag 0.50322(11) 0.54644(6) 0.71781(4) 0.0651(2) Uani 1 1 d . . .
Ag6 Ag 0.35288(12) 0.35290(6) 0.62004(5) 0.0721(3) Uani 1 1 d . . .
Ag7 Ag 0.10332(10) 1.00213(5) 0.81676(4) 0.05646(19) Uani 1 1 d . . .
Ag1' Ag -0.2258(6) 0.4853(4) 0.6192(3) 0.1141(18) Uani 0.50 1 d P . .
C1 C 0.0419(10) 0.5685(6) 0.6064(4) 0.0447(15) Uani 1 1 d . . .
C2 C 0.0099(9) 0.5232(6) 0.5383(4) 0.0405(14) Uani 1 1 d . . .
C3 C 0.4727(10) 0.4890(6) 0.5971(4) 0.0419(15) Uani 1 1 d . . .
C4 C 0.4918(9) 0.4988(5) 0.5351(4) 0.0346(12) Uani 1 1 d . . .
C5 C -0.2490(11) 0.8569(7) 0.6794(5) 0.0521(18) Uani 1 1 d . . .
C6 C -0.3353(15) 0.9532(10) 0.6933(7) 0.074(3) Uani 1 1 d . . .
C7 C 0.3846(11) 0.8217(6) 0.7986(5) 0.0490(17) Uani 1 1 d . . .
C8 C 0.4849(13) 0.8842(9) 0.8761(6) 0.067(2) Uani 1 1 d . . .
C9 C 0.2418(12) 0.7825(6) 0.5255(5) 0.0514(18) Uani 1 1 d . . .
C10 C 0.2628(18) 0.8422(9) 0.4694(7) 0.075(3) Uani 1 1 d . . .
C11 C 0.3149(15) 0.5849(9) 0.8616(5) 0.069(3) Uani 1 1 d . A .
C12 C 0.308(2) 0.5861(12) 0.9436(9) 0.094(4) Uani 1 1 d U . .
C13 C -0.1302(17) 0.3856(9) 0.7405(7) 0.078(3) Uani 1 1 d . A .
C14 C -0.156(4) 0.3299(17) 0.7975(13) 0.136(7) Uani 1 1 d . . .
C15 C 0.0463(12) 0.9191(7) 0.9491(5) 0.055(2) Uani 1 1 d . . .
H15 H 0.0775 0.8605 0.9142 0.066 Uiso 1 1 calc R . .
C16 C -0.0182(13) 1.0825(7) 0.9790(6) 0.061(2) Uani 1 1 d . . .
C17 C -0.062(3) 1.1613(18) 0.9491(13) 0.075(6) Uani 0.50 1 d P . .
H17A H -0.0710 1.1338 0.8951 0.112 Uiso 0.50 1 calc PR . .
H17B H 0.0280 1.2226 0.9676 0.112 Uiso 0.50 1 calc PR . .
H17C H -0.1719 1.1796 0.9649 0.112 Uiso 0.50 1 calc PR . .
C18 C 0.338(2) 0.2655(8) 0.7504(6) 0.092(5) Uani 1 1 d . . .
H18 H 0.3972 0.3333 0.7767 0.111 Uiso 1 1 calc R . .
C19 C 0.2964(18) 0.2007(9) 0.7896(6) 0.082(4) Uani 1 1 d . . .
C20 C 0.1823(12) 0.0722(6) 0.6793(5) 0.0534(19) Uani 1 1 d . . .
H20 H 0.1265 0.0040 0.6521 0.064 Uiso 1 1 calc R . .
C21 C 0.2269(12) 0.1388(7) 0.6414(5) 0.0546(19) Uani 1 1 d . . .
H21 H 0.2049 0.1142 0.5892 0.066 Uiso 1 1 calc R . .
C22 C 0.346(3) 0.2354(13) 0.8726(8) 0.179(13) Uani 1 1 d . . .
H22A H 0.4296 0.2995 0.8886 0.269 Uiso 1 1 calc R . .
H22B H 0.3961 0.1825 0.8842 0.269 Uiso 1 1 calc R . .
H22C H 0.2432 0.2467 0.8983 0.269 Uiso 1 1 calc R . .
F1 F -0.318(2) 1.0120(9) 0.7640(7) 0.167(5) Uani 1 1 d . . .
F2 F -0.5017(13) 0.9306(9) 0.6763(9) 0.160(5) Uani 1 1 d . . .
F3 F -0.2679(18) 1.0094(9) 0.6569(9) 0.163(5) Uani 1 1 d . . .
F4 F 0.4617(14) 0.9801(7) 0.9026(5) 0.133(4) Uani 1 1 d . . .
F5 F 0.4253(15) 0.8477(11) 0.9274(5) 0.147(4) Uani 1 1 d . . .
F6 F 0.6528(9) 0.8856(9) 0.8775(5) 0.134(4) Uani 1 1 d . . .
F7 F 0.229(3) 0.9306(9) 0.4944(8) 0.260(12) Uani 1 1 d . . .
F8 F 0.1287(19) 0.8023(15) 0.4159(8) 0.189(6) Uani 1 1 d . . .
F9 F 0.381(2) 0.8275(13) 0.4297(9) 0.194(7) Uani 1 1 d . . .
F10 F 0.433(3) 0.555(2) 0.9710(13) 0.131(5) Uani 0.499(10) 1 d PU A 1
F11 F 0.343(4) 0.684(2) 0.9902(14) 0.138(5) Uani 0.499(10) 1 d PU A 1
F12 F 0.148(3) 0.5597(17) 0.9603(12) 0.119(4) Uani 0.499(10) 1 d PU A 1
F10' F 0.204(3) 0.641(2) 0.9799(13) 0.131(5) Uani 0.501(10) 1 d PU A 2
F11' F 0.475(3) 0.635(2) 0.9793(14) 0.138(5) Uani 0.501(10) 1 d PU A 2
F12' F 0.299(3) 0.4905(17) 0.9453(12) 0.119(4) Uani 0.501(10) 1 d PU A 2
F13 F -0.234(3) 0.3804(14) 0.8513(8) 0.232(10) Uani 1 1 d . . .
F14 F -0.029(3) 0.312(3) 0.8240(17) 0.342(19) Uani 1 1 d . . .
F15 F -0.260(4) 0.2405(12) 0.7670(11) 0.258(12) Uani 1 1 d . . .
N1 N 0.2152(9) 0.1005(5) 0.7532(4) 0.0509(15) Uani 1 1 d . . .
N2 N 0.3004(12) 0.2374(6) 0.6771(5) 0.063(2) Uani 1 1 d . . .
N3 N 0.0306(9) 1.0004(6) 0.9286(4) 0.0505(15) Uani 1 1 d . . .
O1 O -0.1040(9) 0.8720(5) 0.7149(4) 0.0704(19) Uani 1 1 d . . .
O2 O -0.3249(9) 0.7742(6) 0.6315(4) 0.0681(18) Uani 1 1 d . . .
O3 O 0.2354(8) 0.8390(5) 0.7886(3) 0.0573(15) Uani 1 1 d . . .
O4 O 0.4640(8) 0.7600(5) 0.7558(4) 0.0590(15) Uani 1 1 d . . .
O5 O 0.1411(12) 0.8112(6) 0.5715(5) 0.079(2) Uani 1 1 d . . .
O6 O 0.3270(10) 0.7106(5) 0.5146(4) 0.0648(16) Uani 1 1 d . . .
O7 O 0.1858(12) 0.6098(8) 0.8366(4) 0.090(3) Uani 1 1 d . . .
O8 O 0.4424(11) 0.5555(7) 0.8327(4) 0.075(2) Uani 1 1 d . . .
O9 O -0.2528(12) 0.4090(8) 0.7145(5) 0.088(2) Uani 1 1 d . . .
O10 O 0.0280(16) 0.3993(9) 0.7263(7) 0.115(3) Uani 1 1 d U . .
O1W O 0.7813(9) 0.6726(6) 0.7684(5) 0.0745(19) Uani 1 1 d . . .
H1WA H 0.8414 0.6529 0.7980 0.112 Uiso 1 1 d R A .
H1WB H 0.7583 0.7327 0.7922 0.112 Uiso 1 1 d R . .
O2W O 0.2184(15) 0.2289(10) 0.5041(5) 0.125(4) Uani 1 1 d . . .
H2WA H 0.1247 0.2461 0.4910 0.187 Uiso 1 1 d R . .
H2WB H 0.2886 0.2263 0.4708 0.187 Uiso 1 1 d R . .
O3W O 0.8322(19) 0.6423(11) 0.9020(8) 0.140(5) Uani 1 1 d . . .
H3WA H 0.9312 0.6691 0.8933 0.209 Uiso 1 1 d R . .
H3WB H 0.7259 0.6190 0.8835 0.209 Uiso 1 1 d R . .

loop_
_atom_site_aniso_label
_atom_site_aniso_U_11
_atom_site_aniso_U_22
_atom_site_aniso_U_33
_atom_site_aniso_U_23
_atom_site_aniso_U_13
_atom_site_aniso_U_12
Ag1 0.0480(11) 0.0670(9) 0.0428(8) 0.0159(7) 0.0003(6) 0.0042(7)
Ag2 0.0828(5) 0.0591(4) 0.0578(4) 0.0021(3) 0.0025(4) 0.0310(4)
Ag3 0.0793(5) 0.0907(6) 0.0475(4) 0.0378(4) -0.0189(3) -0.0122(4)
Ag4 0.0579(4) 0.0480(3) 0.0467(3) 0.0155(3) 0.0039(3) 0.0114(3)
Ag5 0.0870(5) 0.0701(5) 0.0387(3) 0.0170(3) 0.0044(3) 0.0208(4)
Ag6 0.0981(6) 0.0585(4) 0.0607(4) 0.0331(4) -0.0035(4) -0.0074(4)
Ag7 0.0691(4) 0.0526(4) 0.0486(4) 0.0200(3) 0.0120(3) 0.0064(3)
Ag1' 0.0370(12) 0.216(5) 0.119(3) 0.101(3) 0.0077(16) 0.013(2)
C1 0.044(4) 0.045(4) 0.040(4) 0.009(3) 0.004(3) 0.005(3)
C2 0.037(3) 0.041(3) 0.038(4) 0.010(3) -0.005(3) 0.001(3)
C3 0.045(4) 0.047(4) 0.040(4) 0.019(3) 0.006(3) 0.017(3)
C4 0.039(3) 0.034(3) 0.033(3) 0.013(2) 0.003(2) 0.010(2)
C5 0.052(4) 0.052(4) 0.052(5) 0.018(4) 0.006(3) 0.008(3)
C6 0.071(7) 0.077(7) 0.085(8) 0.036(6) 0.010(5) 0.023(5)
C7 0.047(4) 0.046(4) 0.046(4) 0.005(3) 0.001(3) 0.012(3)
C8 0.054(5) 0.084(7) 0.052(5) 0.009(5) 0.000(4) 0.016(5)
C9 0.065(5) 0.040(4) 0.048(4) 0.012(3) 0.001(4) 0.011(3)
C10 0.100(8) 0.069(6) 0.078(7) 0.039(6) 0.029(6) 0.041(6)
C11 0.081(7) 0.088(7) 0.036(4) 0.020(5) -0.001(4) 0.013(6)
C12 0.094(4) 0.094(4) 0.094(4) 0.0325(16) 0.0098(11) 0.0177(12)
C13 0.083(7) 0.067(6) 0.088(8) 0.040(6) -0.011(6) 0.006(5)
C14 0.21(2) 0.109(13) 0.120(15) 0.079(12) -0.007(15) 0.032(14)
C15 0.062(5) 0.046(4) 0.057(5) 0.017(4) 0.023(4) 0.010(4)
C16 0.071(6) 0.054(5) 0.066(6) 0.024(4) 0.035(5) 0.023(4)
C17 0.089(15) 0.071(13) 0.068(13) 0.022(11) 0.024(11) 0.025(11)
C18 0.152(12) 0.051(5) 0.054(6) 0.023(5) -0.037(7) -0.037(6)
C19 0.112(9) 0.072(6) 0.047(5) 0.025(5) -0.031(5) -0.027(6)
C20 0.073(5) 0.035(4) 0.047(4) 0.010(3) 0.015(4) 0.002(3)
C21 0.068(5) 0.051(4) 0.046(4) 0.017(4) 0.013(4) 0.011(4)
C22 0.32(3) 0.104(11) 0.073(9) 0.058(9) -0.090(14) -0.107(16)
F1 0.229(14) 0.115(7) 0.142(10) -0.006(7) 0.006(9) 0.112(9)
F2 0.088(6) 0.137(8) 0.280(16) 0.092(10) 0.005(8) 0.057(6)
F3 0.193(12) 0.129(8) 0.238(15) 0.134(10) 0.074(11) 0.062(8)
F4 0.139(8) 0.099(6) 0.099(6) -0.041(5) -0.036(5) 0.030(5)
F5 0.148(9) 0.205(12) 0.061(5) 0.030(6) -0.021(5) 0.003(8)
F6 0.053(4) 0.178(9) 0.108(6) -0.024(6) -0.028(4) 0.017(4)
F7 0.61(4) 0.095(7) 0.159(11) 0.090(8) 0.195(17) 0.155(13)
F8 0.184(13) 0.302(19) 0.153(11) 0.167(13) 0.003(9) 0.064(12)
F9 0.211(13) 0.276(17) 0.232(15) 0.204(14) 0.153(12) 0.144(13)
F10 0.131(5) 0.131(5) 0.131(5) 0.0458(17) 0.0141(9) 0.0238(11)
F11 0.139(5) 0.139(5) 0.138(5) 0.0483(19) 0.0149(9) 0.0246(11)
F12 0.119(4) 0.119(4) 0.119(4) 0.0420(15) 0.0131(8) 0.0209(10)
F10' 0.131(5) 0.131(5) 0.131(5) 0.0458(17) 0.0141(9) 0.0238(11)
F11' 0.139(5) 0.139(5) 0.138(5) 0.0483(19) 0.0149(9) 0.0246(11)
F12' 0.119(4) 0.119(4) 0.119(4) 0.0420(15) 0.0131(8) 0.0209(10)
F13 0.44(3) 0.175(13) 0.105(9) 0.075(9) 0.084(14) 0.054(16)
F14 0.28(2) 0.59(5) 0.39(3) 0.41(4) 0.08(2) 0.21(3)
F15 0.46(3) 0.114(10) 0.240(19) 0.117(11) 0.10(2) 0.004(14)
N1 0.050(4) 0.046(3) 0.056(4) 0.020(3) 0.002(3) 0.001(3)
N2 0.078(5) 0.053(4) 0.061(5) 0.029(4) 0.000(4) -0.005(4)
N3 0.055(4) 0.054(4) 0.048(4) 0.021(3) 0.017(3) 0.011(3)
O1 0.051(3) 0.063(4) 0.078(5) -0.002(3) -0.006(3) 0.019(3)
O2 0.063(4) 0.069(4) 0.057(4) 0.011(3) 0.001(3) -0.008(3)
O3 0.047(3) 0.060(3) 0.050(3) -0.001(3) -0.006(2) 0.015(3)
O4 0.059(3) 0.063(4) 0.048(3) 0.006(3) 0.006(3) 0.021(3)
O5 0.108(6) 0.078(5) 0.071(5) 0.039(4) 0.028(4) 0.039(4)
O6 0.075(4) 0.063(4) 0.065(4) 0.029(3) 0.003(3) 0.025(3)
O7 0.089(6) 0.145(8) 0.047(4) 0.042(5) -0.001(4) 0.038(5)
O8 0.089(5) 0.095(5) 0.047(4) 0.030(4) 0.000(3) 0.020(4)
O9 0.085(6) 0.103(6) 0.096(6) 0.056(5) 0.014(5) 0.025(5)
O10 0.115(3) 0.114(3) 0.115(3) 0.0409(15) 0.0121(11) 0.0204(12)
O1W 0.065(4) 0.068(4) 0.088(5) 0.023(4) 0.012(4) 0.014(3)
O2W 0.110(7) 0.179(11) 0.061(5) 0.041(6) 0.011(5) -0.043(7)
O3W 0.151(11) 0.138(10) 0.127(10) 0.049(8) -0.032(8) 0.028(8)

loop_
_atom_type_symbol
_atom_type_description
_atom_type_scat_dispersion_real
_atom_type_scat_dispersion_imag
_atom_type_scat_source
C C 0.0033 0.0016 'International Tables Vol C Tables 4.2.6.8 and 6.1.1.4'
H H 0.0000 0.0000 'International Tables Vol C Tables 4.2.6.8 and 6.1.1.4'
N N 0.0061 0.0033 'International Tables Vol C Tables 4.2.6.8 and 6.1.1.4'
O O 0.0106 0.0060 'International Tables Vol C Tables 4.2.6.8 and 6.1.1.4'
F F 0.0171 0.0103 'International Tables Vol C Tables 4.2.6.8 and 6.1.1.4'
Ag Ag -0.8971 1.1015 'International Tables Vol C Tables 4.2.6.8 and 6.1.1.4'

loop_
_geom_angle_atom_site_label_1
_geom_angle_atom_site_label_2
_geom_angle_atom_site_label_3
_geom_angle
_geom_angle_site_symmetry_1
_geom_angle_site_symmetry_3
O9 Ag1 C1 116.5(3) . .
O9 Ag1 C3 96.3(3) . 1_455
C1 Ag1 C3 125.6(3) . 1_455
O9 Ag1 C2 140.0(3) . .
C1 Ag1 C2 28.0(2) . .
C3 Ag1 C2 119.6(3) 1_455 .
O9 Ag1 Ag3 74.1(3) . .
C1 Ag1 Ag3 42.4(2) . .
C3 Ag1 Ag3 135.5(2) 1_455 .
C2 Ag1 Ag3 68.08(18) . .
O9 Ag1 Ag5 61.4(2) . 1_455
C1 Ag1 Ag5 118.0(2) . 1_455
C3 Ag1 Ag5 42.98(18) 1_455 1_455
C2 Ag1 Ag5 136.0(2) . 1_455
Ag3 Ag1 Ag5 98.68(8) . 1_455
C1 Ag2 O1 150.0(3) . .
C1 Ag2 O3 125.3(3) . .
O1 Ag2 O3 80.6(2) . .
C1 Ag2 O5 98.1(3) . .
O1 Ag2 O5 86.8(3) . .
O3 Ag2 O5 106.3(3) . .
C1 Ag2 Ag3 47.6(2) . .
O1 Ag2 Ag3 137.9(2) . .
O3 Ag2 Ag3 82.49(16) . .
O5 Ag2 Ag3 135.08(17) . .
C1 Ag2 Ag4 59.9(2) . .
O1 Ag2 Ag4 147.5(2) . .
O3 Ag2 Ag4 82.49(14) . .
O5 Ag2 Ag4 71.67(18) . .
Ag3 Ag2 Ag4 65.88(3) . .
C1 Ag3 O7 163.6(3) . .
C1 Ag3 O10 113.3(4) . .
O7 Ag3 O10 80.7(4) . .
C1 Ag3 Ag2 50.4(2) . .
O7 Ag3 Ag2 113.3(3) . .
O10 Ag3 Ag2 150.9(3) . .
C1 Ag3 Ag1' 49.8(2) . .
O7 Ag3 Ag1' 131.3(3) . .
O10 Ag3 Ag1' 76.9(3) . .
Ag2 Ag3 Ag1' 74.85(11) . .
C1 Ag3 Ag5 106.6(2) . .
O7 Ag3 Ag5 79.9(2) . .
O10 Ag3 Ag5 93.1(3) . .
Ag2 Ag3 Ag5 113.92(4) . .
Ag1' Ag3 Ag5 143.40(10) . .
C1 Ag3 Ag1 51.4(2) . .
O7 Ag3 Ag1 132.5(3) . .
O10 Ag3 Ag1 71.0(3) . .
Ag2 Ag3 Ag1 81.43(7) . .
Ag1' Ag3 Ag1 7.62(14) . .
Ag5 Ag3 Ag1 137.28(7) . .
C1 Ag3 Ag4 56.5(2) . .
O7 Ag3 Ag4 119.0(3) . .
O10 Ag3 Ag4 138.4(3) . .
Ag2 Ag3 Ag4 58.68(3) . .
Ag1' Ag3 Ag4 106.29(10) . .
Ag5 Ag3 Ag4 59.06(2) . .
Ag1 Ag3 Ag4 107.34(8) . .
O6 Ag4 O4 135.4(2) . .
O6 Ag4 C3 114.4(2) . .
O4 Ag4 C3 104.2(2) . .
O6 Ag4 O2 81.2(2) . 1_655
O4 Ag4 O2 72.9(2) . 1_655
C3 Ag4 O2 96.3(2) . 1_655
O6 Ag4 C1 92.8(3) . .
O4 Ag4 C1 109.3(2) . .
C3 Ag4 C1 89.8(2) . .
O2 Ag4 C1 172.7(3) 1_655 .
O6 Ag4 Ag2 89.44(17) . .
O4 Ag4 Ag2 80.17(15) . .
C3 Ag4 Ag2 132.14(17) . .
O2 Ag4 Ag2 129.22(17) 1_655 .
C1 Ag4 Ag2 46.14(17) . .
O6 Ag4 Ag5 157.13(17) . .
O4 Ag4 Ag5 61.56(16) . .
C3 Ag4 Ag5 43.91(16) . .
O2 Ag4 Ag5 92.96(18) 1_655 .
C1 Ag4 Ag5 94.14(18) . .
Ag2 Ag4 Ag5 110.90(3) . .
O6 Ag4 Ag3 133.81(18) . .
O4 Ag4 Ag3 72.67(17) . .
C3 Ag4 Ag3 79.96(17) . .
O2 Ag4 Ag3 143.22(16) 1_655 .
C1 Ag4 Ag3 41.79(17) . .
Ag2 Ag4 Ag3 55.44(3) . .
Ag5 Ag4 Ag3 59.06(3) . .
C3 Ag5 O8 157.1(3) . .
C3 Ag5 O1W 111.1(3) . .
O8 Ag5 O1W 91.6(3) . .
C3 Ag5 Ag6 50.8(2) . .
O8 Ag5 Ag6 108.0(2) . .
O1W Ag5 Ag6 145.35(18) . .
C3 Ag5 Ag1' 53.2(2) . 1_655
O8 Ag5 Ag1' 138.6(2) . 1_655
O1W Ag5 Ag1' 70.0(2) . 1_655
Ag6 Ag5 Ag1' 76.61(10) . 1_655
C3 Ag5 Ag4 55.91(19) . .
O8 Ag5 Ag4 127.9(2) . .
O1W Ag5 Ag4 94.73(19) . .
Ag6 Ag5 Ag4 94.97(3) . .
Ag1' Ag5 Ag4 91.40(11) 1_655 .
C3 Ag5 Ag3 88.65(19) . .
O8 Ag5 Ag3 77.2(2) . .
O1W Ag5 Ag3 134.18(17) . .
Ag6 Ag5 Ag3 79.09(4) . .
Ag1' Ag5 Ag3 141.85(10) 1_655 .
Ag4 Ag5 Ag3 61.88(2) . .
C3 Ag5 Ag1 51.8(2) . 1_655
O8 Ag5 Ag1 136.6(2) . 1_655
O1W Ag5 Ag1 75.86(19) . 1_655
Ag6 Ag5 Ag1 70.23(7) . 1_655
Ag1' Ag5 Ag1 7.05(15) 1_655 1_655
Ag4 Ag5 Ag1 94.87(8) . 1_655
Ag3 Ag5 Ag1 139.72(7) . 1_655
C3 Ag6 N2 160.1(3) . .
C3 Ag6 O2W 106.8(3) . .
N2 Ag6 O2W 91.5(4) . .
C3 Ag6 Ag5 50.5(2) . .
N2 Ag6 Ag5 112.2(2) . .
O2W Ag6 Ag5 156.0(3) . .
N1 Ag7 N3 145.5(3) 1_565 .
N1 Ag7 O1 98.4(3) 1_565 .
N3 Ag7 O1 110.6(3) . .
N1 Ag7 O3 111.1(3) 1_565 .
N3 Ag7 O3 93.8(2) . .
O1 Ag7 O3 76.8(2) . .
C1 Ag1' C3 139.9(4) . 1_455
C1 Ag1' O9 119.6(4) . .
C3 Ag1' O9 96.8(3) 1_455 .
C1 Ag1' C2 28.7(3) . .
C3 Ag1' C2 125.2(3) 1_455 .
O9 Ag1' C2 137.0(3) . .
C1 Ag1' Ag5 134.1(3) . 1_455
C3 Ag1' Ag5 46.4(2) 1_455 1_455
O9 Ag1' Ag5 64.5(2) . 1_455
C2 Ag1' Ag5 152.1(3) . 1_455
C1 Ag1' Ag3 44.9(2) . .
C3 Ag1' Ag3 151.2(3) 1_455 .
O9 Ag1' Ag3 75.9(3) . .
C2 Ag1' Ag3 70.93(18) . .
Ag5 Ag1' Ag3 107.23(17) 1_455 .
C2 C1 Ag3 149.7(7) . .
C2 C1 Ag2 128.3(6) . .
Ag3 C1 Ag2 82.0(3) . .
C2 C1 Ag1' 88.0(5) . .
Ag3 C1 Ag1' 85.3(3) . .
Ag2 C1 Ag1' 103.9(3) . .
C2 C1 Ag1 82.5(5) . .
Ag3 C1 Ag1 86.2(3) . .
Ag2 C1 Ag1 113.5(3) . .
Ag1' C1 Ag1 9.68(18) . .
C2 C1 Ag4 103.5(5) . .
Ag3 C1 Ag4 81.7(2) . .
Ag2 C1 Ag4 74.0(2) . .
Ag1' C1 Ag4 167.0(4) . .
Ag1 C1 Ag4 164.8(4) . .
C1 C2 C2 174.6(10) . 2_566
C1 C2 Ag1' 63.4(5) . .
C2 C2 Ag1' 122.0(7) 2_566 .
C1 C2 Ag1 69.5(5) . .
C2 C2 Ag1 115.7(7) 2_566 .
Ag1' C2 Ag1 9.57(16) . .
C4 C3 Ag5 152.8(6) . .
C4 C3 Ag6 128.4(6) . .
Ag5 C3 Ag6 78.7(2) . .
C4 C3 Ag1' 92.0(5) . 1_655
Ag5 C3 Ag1' 80.4(3) . 1_655
Ag6 C3 Ag1' 101.3(3) . 1_655
C4 C3 Ag1 91.5(5) . 1_655
Ag5 C3 Ag1 85.3(3) . 1_655
Ag6 C3 Ag1 93.9(3) . 1_655
Ag1' C3 Ag1 9.92(17) 1_655 1_655
C4 C3 Ag4 81.2(4) . .
Ag5 C3 Ag4 80.2(2) . .
Ag6 C3 Ag4 129.1(3) . .
Ag1' C3 Ag4 119.9(3) 1_655 .
Ag1 C3 Ag4 129.6(3) 1_655 .
C3 C4 C4 175.5(9) . 2_666
O1 C5 O2 126.6(9) . .
O1 C5 C6 115.7(9) . .
O2 C5 C6 117.5(9) . .
F2 C6 F1 102.8(13) . .
F2 C6 F3 109.5(12) . .
F1 C6 F3 107.6(13) . .
F2 C6 C5 113.3(10) . .
F1 C6 C5 112.8(10) . .
F3 C6 C5 110.4(10) . .
O4 C7 O3 129.5(8) . .
O4 C7 C8 114.7(8) . .
O3 C7 C8 115.8(7) . .
F4 C8 F6 107.5(11) . .
F4 C8 F5 101.6(11) . .
F6 C8 F5 108.9(11) . .
F4 C8 C7 113.9(9) . .
F6 C8 C7 113.3(8) . .
F5 C8 C7 111.0(9) . .
O5 C9 O6 130.1(9) . .
O5 C9 C10 115.1(8) . .
O6 C9 C10 114.8(8) . .
F9 C10 F7 118.7(14) . .
F9 C10 F8 98.6(14) . .
F7 C10 F8 96.7(15) . .
F9 C10 C9 117.4(10) . .
F7 C10 C9 113.1(10) . .
F8 C10 C9 108.0(11) . .
O7 C11 O8 131.5(9) . .
O7 C11 C12 114.0(11) . .
O8 C11 C12 114.4(10) . .
F10 C12 F10' 127(2) . .
F10 C12 F12 117.6(19) . .
F10' C12 F12 48.6(13) . .
F10 C12 F11 96.9(19) . .
F10' C12 F11 51.3(15) . .
F12 C12 F11 98.4(17) . .
F10 C12 F12' 56.0(15) . .
F10' C12 F12' 117.4(19) . .
F12 C12 F12' 74.2(15) . .
F11 C12 F12' 139.3(19) . .
F10 C12 F11' 46.5(14) . .
F10' C12 F11' 106(2) . .
F12 C12 F11' 139.8(19) . .
F11 C12 F11' 57.6(15) . .
F12' C12 F11' 102.4(17) . .
F10 C12 C11 117.0(16) . .
F10' C12 C11 114.1(16) . .
F12 C12 C11 113.9(15) . .
F11 C12 C11 109.1(16) . .
F12' C12 C11 110.4(15) . .
F11' C12 C11 104.8(15) . .
O9 C13 O10 128.2(12) . .
O9 C13 C14 119.3(15) . .
O10 C13 C14 112.5(14) . .
F14 C14 F13 108(3) . .
F14 C14 F15 106(2) . .
F13 C14 F15 104(3) . .
F14 C14 C13 117(2) . .
F13 C14 C13 111.1(16) . .
F15 C14 C13 110.3(18) . .
N3 C15 C16 122.9(8) . 2_577
N3 C15 H15 118.6 . .
C16 C15 H15 118.6 2_577 .
N3 C16 C15 119.6(8) . 2_577
N3 C16 C17 114.7(11) . .
C15 C16 C17 125.1(11) 2_577 .
C16 C17 H17A 109.5 . .
C16 C17 H17B 109.5 . .
H17A C17 H17B 109.5 . .
C16 C17 H17C 109.5 . .
H17A C17 H17C 109.5 . .
H17B C17 H17C 109.5 . .
N2 C18 C19 123.5(9) . .
N2 C18 H18 118.3 . .
C19 C18 H18 118.3 . .
C18 C19 N1 120.1(9) . .
C18 C19 C22 121.5(10) . .
N1 C19 C22 118.3(9) . .
N1 C20 C21 122.6(8) . .
N1 C20 H20 118.7 . .
C21 C20 H20 118.7 . .
N2 C21 C20 121.5(8) . .
N2 C21 H21 119.2 . .
C20 C21 H21 119.2 . .
C19 C22 H22A 109.5 . .
C19 C22 H22B 109.5 . .
H22A C22 H22B 109.5 . .
C19 C22 H22C 109.5 . .
H22A C22 H22C 109.5 . .
H22B C22 H22C 109.5 . .
C20 N1 C19 115.9(7) . .
C20 N1 Ag7 122.5(5) . 1_545
C19 N1 Ag7 120.7(6) . 1_545
C18 N2 C21 116.2(8) . .
C18 N2 Ag6 120.6(6) . .
C21 N2 Ag6 123.2(6) . .
C15 N3 C16 117.6(7) . .
C15 N3 Ag7 120.3(6) . .
C16 N3 Ag7 122.0(6) . .
C5 O1 Ag2 113.3(6) . .
C5 O1 Ag7 143.2(6) . .
Ag2 O1 Ag7 103.4(2) . .
C5 O2 Ag4 131.2(6) . 1_455
C7 O3 Ag2 120.4(5) . .
C7 O3 Ag7 134.4(6) . .
Ag2 O3 Ag7 97.0(2) . .
C7 O4 Ag4 125.0(6) . .
C9 O5 Ag2 128.3(6) . .
C9 O6 Ag4 112.4(6) . .
C11 O7 Ag3 121.1(7) . .
C11 O8 Ag5 125.5(7) . .
C13 O9 Ag1 118.6(9) . .
C13 O9 Ag1' 121.2(9) . .
Ag1 O9 Ag1' 10.35(17) . .
C13 O10 Ag3 112.3(9) . .
Ag5 O1W H1WA 109.9 . .
Ag5 O1W H1WB 109.2 . .
H1WA O1W H1WB 109.5 . .
Ag6 O2W H2WA 110.2 . .
Ag6 O2W H2WB 109.1 . .
H2WA O2W H2WB 109.5 . .
H3WA O3W H3WB 143.2 . .

loop_
_geom_bond_atom_site_label_1
_geom_bond_atom_site_label_2
_geom_bond_distance
_geom_bond_site_symmetry_2
Ag1 O9 2.295(10) .
Ag1 C1 2.444(8) .
Ag1 C3 2.469(8) 1_455
Ag1 C2 2.586(8) .
Ag1 Ag3 3.122(4) .
Ag1 Ag5 3.133(4) 1_455
Ag2 C1 2.199(8) .
Ag2 O1 2.301(6) .
Ag2 O3 2.468(6) .
Ag2 O5 2.560(8) .
Ag2 Ag3 2.8254(12) .
Ag2 Ag4 2.9310(11) .
Ag3 C1 2.109(8) .
Ag3 O7 2.209(7) .
Ag3 O10 2.388(12) .
Ag3 Ag1' 2.977(5) .
Ag3 Ag5 3.0454(13) .
Ag3 Ag4 3.1313(10) .
Ag4 O6 2.363(7) .
Ag4 O4 2.436(6) .
Ag4 C3 2.559(7) .
Ag4 O2 2.576(7) 1_655
Ag4 C1 2.638(8) .
Ag4 Ag5 3.0453(10) .
Ag5 C3 2.143(7) .
Ag5 O8 2.219(7) .
Ag5 O1W 2.478(8) .
Ag5 Ag6 2.7249(11) .
Ag5 Ag1' 2.917(5) 1_655
Ag5 Ag1 3.133(4) 1_655
Ag6 C3 2.153(8) .
Ag6 N2 2.208(7) .
Ag6 O2W 2.355(10) .
Ag7 N1 2.212(7) 1_565
Ag7 N3 2.229(7) .
Ag7 O1 2.454(7) .
Ag7 O3 2.517(6) .
Ag1' C1 2.282(9) .
Ag1' C3 2.369(8) 1_455
Ag1' O9 2.380(10) .
Ag1' C2 2.551(9) .
Ag1' Ag5 2.917(5) 1_455
C1 C2 1.224(11) .
C2 C2 1.365(14) 2_566
C3 C4 1.240(10) .
C3 Ag1' 2.369(8) 1_655
C3 Ag1 2.469(8) 1_655
C4 C4 1.355(13) 2_666
C5 O1 1.233(11) .
C5 O2 1.232(11) .
C5 C6 1.527(14) .
C6 F2 1.281(15) .
C6 F1 1.301(17) .
C6 F3 1.273(15) .
C7 O4 1.227(10) .
C7 O3 1.237(10) .
C7 C8 1.529(13) .
C8 F4 1.291(14) .
C8 F6 1.300(12) .
C8 F5 1.311(16) .
C9 O5 1.208(11) .
C9 O6 1.241(10) .
C9 C10 1.548(13) .
C10 F9 1.214(15) .
C10 F7 1.226(14) .
C10 F8 1.326(19) .
C11 O7 1.231(13) .
C11 O8 1.213(13) .
C11 C12 1.551(18) .
C12 F10 1.27(3) .
C12 F10' 1.26(3) .
C12 F12 1.33(2) .
C12 F11 1.32(3) .
C12 F12' 1.32(2) .
C12 F11' 1.39(3) .
C13 O9 1.186(14) .
C13 O10 1.270(17) .
C13 C14 1.53(2) .
C14 F14 1.18(3) .
C14 F13 1.26(3) .
C14 F15 1.30(3) .
C15 N3 1.323(11) .
C15 C16 1.399(12) 2_577
C15 H15 0.9300 .
C16 N3 1.333(11) .
C16 C15 1.399(12) 2_577
C16 C17 1.46(2) .
C17 H17A 0.9600 .
C17 H17B 0.9600 .
C17 H17C 0.9600 .
C18 N2 1.316(13) .
C18 C19 1.356(15) .
C18 H18 0.9300 .
C19 N1 1.354(12) .
C19 C22 1.492(15) .
C20 N1 1.322(11) .
C20 C21 1.359(12) .
C20 H20 0.9300 .
C21 N2 1.319(12) .
C21 H21 0.9300 .
C22 H22A 0.9600 .
C22 H22B 0.9600 .
C22 H22C 0.9600 .
N1 Ag7 2.212(7) 1_545
O2 Ag4 2.576(7) 1_455
O1W H1WA 0.8499 .
O1W H1WB 0.8500 .
O2W H2WA 0.8499 .
O2W H2WB 0.8500 .
O3W H3WA 0.8500 .
O3W H3WB 0.8499 .
